data_7250934
loop_
_publ_author_name
'Wang, Lei'
'Hu, Wei-Yu'
'Zhou, Hua-Qing'
'Li, Wang'
'Zhang, Shi-Yong'
'Wang, Zhong-Xia'

_publ_section_title
;
 Thermal responsive cation flipping and dielectric constant in an
 organic--inorganic hybrid crystal
;
_journal_issue 44
_journal_name_full CrystEngComm
_journal_page_first 7170
_journal_page_last 7177
_journal_paper_doi 10.1039/D5CE00814J
_journal_volume 27
_journal_year 2025
_chemical_formula_moiety 'Br4 Zn, 2(C8 H18 N)'
_chemical_formula_sum 'C16 H36 Br4 N2 Zn'
_chemical_formula_weight 641.48
_chemical_name_systematic (PrMeNC4H8)2[ZnBr4]
_space_group_crystal_system monoclinic
_space_group_IT_number 14
_space_group_name_Hall '-P 2ybc'
_space_group_name_H-M_alt 'P 1 21/c 1'
_atom_sites_solution_hydrogens geom
_atom_sites_solution_primary dual
_audit_creation_date 2025-07-29
_audit_creation_method
;
Olex2 1.5
(compiled 2025.07.13 svn.rb7424aed for OlexSys, GUI svn.r7311)
;
_audit_update_record
;
2025-08-17 deposited with the CCDC.	2025-10-01 downloaded from the CCDC.
;
_cell_angle_alpha 90
_cell_angle_beta 108.421(7)
_cell_angle_gamma 90
_cell_formula_units_Z 4
_cell_length_a 16.5689(9)
_cell_length_b 9.4070(4)
_cell_length_c 17.1548(11)
_cell_measurement_reflns_used 3846
_cell_measurement_temperature 343.01(10)
_cell_measurement_theta_max 61.2290
_cell_measurement_theta_min 2.8060
_cell_volume 2536.8(3)
_computing_cell_refinement 'CrysAlisPro 1.171.43.129a (Rigaku OD, 2024)'
_computing_data_collection 'CrysAlisPro system (CCD 43.129a 64-bit (release 29-06-2024))'
_computing_data_reduction 'CrysAlisPro 1.171.43.129a (Rigaku OD, 2024)'
_computing_molecular_graphics 'Olex2 1.5 (Dolomanov et al., 2009)'
_computing_publication_material 'Olex2 1.5 (Dolomanov et al., 2009)'
_computing_structure_refinement 'SHELXL 2019/3 (Sheldrick, 2015)'
_computing_structure_solution 'SHELXT 2014/5 (Sheldrick, 2014)'
_diffrn_ambient_environment air
_diffrn_ambient_temperature 343.01(10)
_diffrn_detector 'Hybrid Pixel Array Detector'
_diffrn_detector_area_resol_mean 10.0000
_diffrn_detector_type 'HyPix-Arc 150'
_diffrn_measured_fraction_theta_full 0.979
_diffrn_measured_fraction_theta_max 0.932
_diffrn_measurement_details
;
List of Runs (angles in degrees, time in seconds):

  # Type    Start    End  Width  t~exp~   \w     \q     \k     \f   Frames
#--------------------------------------------------------------------------
  1  \w     38.00  67.00   0.50    0.30    --   86.44 -77.00 -90.00   58
  2  \w     49.00  75.00   0.50    0.30    --   86.44 -77.00 -30.00   52
  3  \w     52.00  77.00   0.50    0.30    --   93.56 -77.00  30.00   50
  4  \w     45.00  70.00   0.50    0.30    --   93.56 -77.00  90.00   50
  5  \w     37.00  77.00   0.50    0.30    --   86.44 -77.00 120.00   80
  6  \w     37.00  72.00   0.50    0.30    --   86.44 -77.00  60.00   70
  7  \w     14.00  42.00   0.50    0.30    --   58.72 -70.00  27.00   56
  8  \w      1.00  35.00   0.50    0.30    --   51.65 -70.00  27.00   68
  9  \w     34.00  59.00   0.50    0.30    --   86.44 -70.00  27.00   50
 10  \w     41.00  66.00   0.50    0.30    --   93.56 -70.00  27.00   50
 11  \w     12.00  38.00   0.50    0.30    --   58.72 -61.00 -60.00   52
 12  \w     46.00  72.00   0.50    0.30    --   93.56 -77.00-120.00   52
 13  \w     49.00  77.00   0.50    0.30    --   93.56 -77.00-150.00   56
 14  \w     -2.00  23.00   0.50    0.30    --   58.72 -45.00-150.00   50
 15  \w     -9.00  16.00   0.50    0.30    --   51.65 -45.00 -30.00   50
 16  \w     -2.00  23.00   0.50    0.30    --   58.72 -45.00   0.00   50
 17  \w     87.00 142.00   0.50    0.30    --   86.44  61.00 150.00  110
 18  \w     92.00 118.00   0.50    0.30    --   58.72  45.00 120.00   52
 19  \w     61.00  89.00   0.50    0.30    --   58.72  45.00 120.00   56
 20  \w     88.00 143.00   0.50    0.30    --   86.44  61.00  90.00  110
 21  \w    100.00 148.00   0.50    0.30    --   93.56  45.00  60.00   96
 22  \w     85.00 127.00   0.50    0.30    --   86.44  45.00  30.00   84
 23  \w     87.00 135.00   0.50    0.30    --   86.44  45.00 -90.00   96
 24  \w    119.00 144.00   0.50    0.30    --   93.56 111.00   0.00   50
 25  \w    103.00 149.00   0.50    0.30    --   93.56 111.00 -30.00   92
 26  \w    104.00 132.00   0.50    0.30    --   93.56 111.00 -90.00   56
 27  \w    -54.00 -28.00   0.50    0.30    --  -77.03  77.00-150.00   52
 28  \w    -48.00 -23.00   0.50    0.30    --  -77.03  61.00  30.00   50
 29  \w    -48.00 -23.00   0.50    0.30    --  -77.03  61.00 -30.00   50
 30  \w    -46.00 -21.00   0.50    0.30    --  -77.03  61.00 120.00   50
 31  \w    -54.00 -28.00   0.50    0.30    --  -77.03  70.00 159.00   52
 32  \w    -58.00 -33.00   0.50    0.30    --  -59.45  70.00 159.00   50
 33  \w    -26.00   0.00   0.50    0.30    --  -51.17  70.00 159.00   52
 34  \w    -26.00   0.00   0.50    0.30    --  -51.17  45.00-120.00   52
 35  \w    -26.00   0.00   0.50    0.30    --  -59.45  45.00-150.00   52
 36  \w   -133.00 -82.00   0.50    0.30    --  -77.03 -61.00-120.00  102
;
_diffrn_measurement_device 'four-circle diffractometer'
_diffrn_measurement_device_type 'XtaLAB Synergy R, DW system, HyPix-Arc 150'
_diffrn_measurement_method '\w scans'
_diffrn_orient_matrix_type 'CrysAlisPro convention (1999,Acta A55,543-557)'
_diffrn_orient_matrix_UB_11 -0.0362410000
_diffrn_orient_matrix_UB_12 0.0710443000
_diffrn_orient_matrix_UB_13 -0.0848806000
_diffrn_orient_matrix_UB_21 0.0492211000
_diffrn_orient_matrix_UB_22 0.1370775000
_diffrn_orient_matrix_UB_23 0.0344179000
_diffrn_orient_matrix_UB_31 0.0765965000
_diffrn_orient_matrix_UB_32 -0.0546284000
_diffrn_orient_matrix_UB_33 -0.0239445000
_diffrn_radiation_monochromator mirror
_diffrn_radiation_probe x-ray
_diffrn_radiation_type 'Cu K\a'
_diffrn_radiation_wavelength 1.54184
_diffrn_reflns_av_R_equivalents 0.0754
_diffrn_reflns_av_unetI/netI 0.0649
_diffrn_reflns_Laue_measured_fraction_full 0.979
_diffrn_reflns_Laue_measured_fraction_max 0.932
_diffrn_reflns_limit_h_max 19
_diffrn_reflns_limit_h_min -17
_diffrn_reflns_limit_k_max 11
_diffrn_reflns_limit_k_min -11
_diffrn_reflns_limit_l_max 20
_diffrn_reflns_limit_l_min -20
_diffrn_reflns_number 17860
_diffrn_reflns_point_group_measured_fraction_full 0.979
_diffrn_reflns_point_group_measured_fraction_max 0.932
_diffrn_reflns_theta_full 67.684
_diffrn_reflns_theta_max 74.156
_diffrn_reflns_theta_min 2.811
_diffrn_source 'Rotating-anode X-ray tube'
_diffrn_source_type 'Rigaku (Cu) X-ray Source'
_exptl_absorpt_coefficient_mu 8.719
_exptl_absorpt_correction_T_max 1.00000
_exptl_absorpt_correction_T_min 0.26375
_exptl_absorpt_correction_type multi-scan
_exptl_absorpt_process_details
;
CrysAlisPro 1.171.43.129a (Rigaku Oxford Diffraction, 2024)
Empirical absorption correction using spherical harmonics,
implemented in SCALE3 ABSPACK scaling algorithm.
;
_exptl_crystal_density_diffrn 1.680
_exptl_crystal_description block
_exptl_crystal_F_000 1264
_exptl_crystal_size_max 0.1
_exptl_crystal_size_mid 0.08
_exptl_crystal_size_min 0.06
_refine_diff_density_max 0.383
_refine_diff_density_min -0.420
_refine_diff_density_rms 0.084
_refine_ls_extinction_method none
_refine_ls_goodness_of_fit_ref 0.983
_refine_ls_hydrogen_treatment constr
_refine_ls_matrix_type full
_refine_ls_number_parameters 422
_refine_ls_number_reflns 4818
_refine_ls_number_restraints 636
_refine_ls_restrained_S_all 1.022
_refine_ls_R_factor_all 0.1232
_refine_ls_R_factor_gt 0.0721
_refine_ls_shift/su_max 0.000
_refine_ls_shift/su_mean 0.000
_refine_ls_structure_factor_coef Fsqd
_refine_ls_weighting_details 'w=1/[\s^2^(Fo^2^)+(0.1586P)^2^] where P=(Fo^2^+2Fc^2^)/3'
_refine_ls_weighting_scheme calc
_refine_ls_wR_factor_gt 0.2238
_refine_ls_wR_factor_ref 0.2747
_reflns_Friedel_coverage 0.000
_reflns_number_gt 2150
_reflns_number_total 4818
_reflns_threshold_expression 'I > 2\s(I)'
_cod_data_source_file d5ce00814j2.cif
_cod_data_source_block gn-250118-sc1-343k_autored
_cod_depositor_comments 'Adding full bibliography for 7250934--7250936.cif.'
_cod_database_code 7250934
_shelx_shelxl_version_number 2019/3
_shelx_space_group_comment
;
The symmetry employed for this shelxl refinement is uniquely defined
by the following loop, which should always be used as a source of
symmetry information in preference to the above space-group names.
They are only intended as comments.
;
_shelx_estimated_absorpt_t_max 0.623
_shelx_estimated_absorpt_t_min 0.476
_olex2_refinement_description
;
1. Restrained distances
 N2-C15 = C14-C13 = C14A-C13A = C16A-C14A = C12A-C13A = C16-C14 = N2-C11 = C6-
 C8 = C11-C9 = N2A-C10A = C11A-C9A = C10-C12
 2.5 with sigma of 0.02
 C6A-C4A
 2.5 with sigma of 0.02
 C6A-C1A
 2.5 with sigma of 0.02
 C8A-C6A
 2.5 with sigma of 0.02
 C8-C7 = C6-C7 = C2-C1 = C2-C3 = C3-C4 = C15-C16 = C15A-C16A = C15A-C14A = C15-
 C14 = C9A-C10A = C11A-C10A = C12A-C11A = C10-C9 = C10-C11 = C12-C11
 1.5 with sigma of 0.02
 C8A-C7A = C6A-C7A = N1A-C6A = N1A-C5A = N1A-C1A = N1A-C4A = C3A-C4A = C2A-C3A
 = C2A-C1A
 1.5 with sigma of 0.02
 C7A-N1A
 2.5 with sigma of 0.02
 C6A-C5A
 2.5 with sigma of 0.02
 C3A-C1A
 2.5 with sigma of 0.02
 C4-C2
 2.5 with sigma of 0.02
 C1A-C4A
 2.5 with sigma of 0.02
 C3-N1
 2.5 with sigma of 0.02
 C2A-C4A
 2.5 with sigma of 0.02
 C6-C7 = C8-C7
 1.53 with sigma of 0.01
 C9A-C13A
 2.5 with sigma of 0.02
 N2A-C15A
 2.5 with sigma of 0.02
 N2-C12 = N2A-C13A = N2A-C12A = N2-C9 = N2-C13 = N2A-C9A = N2A-C14A = N2-C14 =
 N1-C1 = N1-C4 = N1-C6 = N1-C5
 1.49 with sigma of 0.02
 C12A-C10A = C12A-C9A
 2.5 with sigma of 0.02
 C6-C7 \\sim C8-C7
 with sigma of 0.02
 C4-C6 \\sim C6-C1
 with sigma of 0.02
 Br2A-Zn1 \\sim Br4A-Zn1 \\sim Br1A-Zn1 \\sim Br3A-Zn1
 with sigma of 0.02
 C9-C14 \\sim C14-C12
 with sigma of 0.02
 Br3-Zn1 \\sim Br2-Zn1 \\sim Br1-Zn1 \\sim Br4-Zn1 \\sim Br4A-Zn1A \\sim
Br3A-Zn1A \\sim Br1A-Zn1A ~
 Br2A-Zn1A
 with sigma of 0.02
 C9A-C14A \\sim C14A-C12A
 with sigma of 0.02
2. Rigid bond restraints
 C3, C2
 with sigma for 1-2 distances of 0.01 and sigma for 1-3 distances of 0.02
 C1, C2
 with sigma for 1-2 distances of 0.01 and sigma for 1-3 distances of 0.02
 C7, C6
 with sigma for 1-2 distances of 0.01 and sigma for 1-3 distances of 0.02
 C5, N1
 with sigma for 1-2 distances of 0.01 and sigma for 1-3 distances of 0.02
 N1, C6
 with sigma for 1-2 distances of 0.002 and sigma for 1-3 distances of 0.004
 N2A, C13A
 with sigma for 1-2 distances of 0.01 and sigma for 1-3 distances of 0.02
 C15A, C16A
 with sigma for 1-2 distances of 0.005 and sigma for 1-3 distances of 0.01
 C15, C16
 with sigma for 1-2 distances of 0.01 and sigma for 1-3 distances of 0.02
 C15A, C14A
 with sigma for 1-2 distances of 0.01 and sigma for 1-3 distances of 0.02
 N2, C9
 with sigma for 1-2 distances of 0.01 and sigma for 1-3 distances of 0.02
 C10, C9
 with sigma for 1-2 distances of 0.01 and sigma for 1-3 distances of 0.02
 C13, N2
 with sigma for 1-2 distances of 0.01 and sigma for 1-3 distances of 0.02
3. Uiso/Uaniso restraints and constraints
C8A \\sim N1A \\sim C5A \\sim C1A \\sim C4A \\sim C6A \\sim C2A \\sim C3A \\sim
C7A: within 2A with sigma of 0.02 and sigma for terminal atoms of 0.04 within 2A
C6 \\sim C2 \\sim N1 \\sim C5 \\sim C4 \\sim C1 \\sim C3 \\sim C7 \\sim C8:
within 2A with sigma of 0.02 and sigma for terminal atoms of 0.04 within 2A
N2 \\sim C13 \\sim C12 \\sim C9 \\sim C14 \\sim C11 \\sim C10 \\sim C15 \\sim
C16: within 2A with sigma of 0.04 and sigma for terminal atoms of 0.08 within 2A
C4 \\sim N1 \\sim C6 \\sim C1 \\sim C5 \\sim C14 \\sim N2 \\sim C12 \\sim C12A
\\sim C9 \\sim N2A \\sim C14A \\sim C13 \\sim C9A: within 2A with sigma of 0.04
and sigma for terminal atoms of 0.08 within 2A
C6 \\sim N1 \\sim C5 \\sim C1 \\sim C4: within 2A with sigma of 0.01 and sigma
for terminal atoms of 0.02 within 2A
C9A \\sim N2A \\sim C13A \\sim C12A \\sim C15A \\sim C11A \\sim C10A \\sim C14A
\\sim C16A: within 2A with sigma of 0.04 and sigma for terminal atoms of 0.08
within 2A
Zn1 \\sim Br3A \\sim Br2 \\sim Br4 \\sim Br1A \\sim Br1 \\sim Br4A \\sim Br2A
\\sim Br3: within 2A with sigma of 0.01 and sigma for terminal atoms of 0.02
within 2A
Uanis(C13) \\sim Ueq, Uanis(C11) \\sim Ueq, Uanis(C14) \\sim Ueq, Uanis(C15)
\\sim Ueq, Uanis(N2) \\sim Ueq, Uanis(C9) \\sim Ueq, Uanis(C10) \\sim Ueq,
Uanis(C12) \\sim Ueq, Uanis(C16) \\sim Ueq, Uanis(C11A) \\sim Ueq, Uanis(C9A)
\\sim Ueq, Uanis(C10A) \\sim Ueq, Uanis(C12A) \\sim Ueq, Uanis(N2A) \\sim Ueq,
Uanis(C14A) \\sim Ueq, Uanis(C15A) \\sim Ueq, Uanis(C16A) \\sim Ueq, Uanis(C3)
\\sim Ueq, Uanis(C4) \\sim Ueq, Uanis(C6) \\sim Ueq, Uanis(C2) \\sim Ueq: with
sigma of 0.05 and sigma for terminal atoms of 0.1
Uanis(C6A) \\sim Ueq, Uanis(N1A) \\sim Ueq, Uanis(C5A) \\sim Ueq, Uanis(C1A)
\\sim Ueq, Uanis(C4A) \\sim Ueq, Uanis(C2A) \\sim Ueq, Uanis(C3A) \\sim Ueq,
Uanis(C7A) \\sim Ueq, Uanis(C8A) \\sim Ueq: with sigma of 0.1 and sigma for
terminal atoms of 0.2
Uanis(Br3A) \\sim Ueq: with sigma of 0.005 and sigma for terminal atoms of 0.01
Uanis(C7) \\sim Ueq: with sigma of 0.1 and sigma for terminal atoms of 0.2
Uanis(N1) \\sim Ueq: with sigma of 0.01 and sigma for terminal atoms of 0.02
Uanis(Br2) \\sim Ueq: with sigma of 0.01 and sigma for terminal atoms of 0.02
Uanis(N2) \\sim Ueq: with sigma of 0.01 and sigma for terminal atoms of 0.02
Uanis(N1A) \\sim Ueq, Uanis(C8A) \\sim Ueq: with sigma of 0.01 and sigma for
terminal atoms of 0.02
4. Others
 Sof(Br4A)=Sof(Br2A)=Sof(Br1A)=Sof(Br3A)=Sof(Zn1A)=1-FVAR(1)
 Sof(Zn1)=Sof(Br4)=Sof(Br1)=Sof(Br3)=Sof(Br2)=FVAR(1)
 Sof(N2A)=Sof(C13A)=Sof(H13D)=Sof(H13E)=Sof(H13F)=Sof(C12A)=Sof(H12C)=
 Sof(H12D)=Sof(C9A)=Sof(H9C)=Sof(H9D)=Sof(C15A)=Sof(H15C)=Sof(H15D)=Sof(C11A)=
 Sof(H11C)=Sof(H11D)=Sof(C10A)=Sof(H10C)=Sof(H10D)=Sof(C14A)=Sof(H14C)=
 Sof(H14D)=Sof(C16A)=Sof(H16D)=Sof(H16E)=Sof(H16F)=1-FVAR(2)
 Sof(N2)=Sof(C13)=Sof(H13A)=Sof(H13B)=Sof(H13C)=Sof(C12)=Sof(H12A)=Sof(H12B)=
 Sof(C9)=Sof(H9A)=Sof(H9B)=Sof(C14)=Sof(H14A)=Sof(H14B)=Sof(C15)=Sof(H15A)=
 Sof(H15B)=Sof(C11)=Sof(H11A)=Sof(H11B)=Sof(C10)=Sof(H10A)=Sof(H10B)=Sof(C16)=
 Sof(H16A)=Sof(H16B)=Sof(H16C)=FVAR(2)
 Sof(N1A)=Sof(C5A)=Sof(H5D)=Sof(H5E)=Sof(H5F)=Sof(C1A)=Sof(H1C)=Sof(H1D)=
 Sof(C4A)=Sof(H4C)=Sof(H4D)=Sof(C6A)=Sof(H6C)=Sof(H6D)=Sof(C2A)=Sof(H2C)=
 Sof(H2D)=Sof(C3A)=Sof(H3C)=Sof(H3D)=Sof(C7A)=Sof(H7C)=Sof(H7D)=Sof(C8A)=
 Sof(H8D)=Sof(H8E)=Sof(H8F)=1-FVAR(3)
 Sof(N1)=Sof(C5)=Sof(H5A)=Sof(H5B)=Sof(H5C)=Sof(C2)=Sof(H2A)=Sof(H2B)=Sof(C1)=
 Sof(H1A)=Sof(H1B)=Sof(C7)=Sof(H7A)=Sof(H7B)=Sof(C4)=Sof(H4A)=Sof(H4B)=Sof(C3)=
 Sof(H3A)=Sof(H3B)=Sof(C6)=Sof(H6A)=Sof(H6B)=Sof(C8)=Sof(H8A)=Sof(H8B)=Sof(H8C)=
 FVAR(3)
5.a Secondary CH2 refined with riding coordinates:
 C12(H12A,H12B), C2(H2A,H2B), C1(H1A,H1B), C7(H7A,H7B), C9(H9A,H9B), C14(H14A,
 H14B), C4(H4A,H4B), C15(H15A,H15B), C3(H3A,H3B), C6(H6A,H6B), C11(H11A,H11B),
 C10(H10A,H10B), C12A(H12C,H12D), C9A(H9C,H9D), C15A(H15C,H15D), C11A(H11C,
 H11D), C10A(H10C,H10D), C14A(H14C,H14D), C1A(H1C,H1D), C4A(H4C,H4D), C6A(H6C,
 H6D), C2A(H2C,H2D), C3A(H3C,H3D), C7A(H7C,H7D)
5.b Me refined with riding coordinates:
 C13(H13A,H13B,H13C), C16(H16A,H16B,H16C), C13A(H13D,H13E,H13F), C16A(H16D,
 H16E,H16F)
5.c Idealised Me refined as rotating group:
 C5(H5A,H5B,H5C), C8(H8A,H8B,H8C), C5A(H5D,H5E,H5F), C8A(H8D,H8E,H8F)
;
_olex2_submission_special_instructions 'No special instructions were received'
_oxdiff_exptl_absorpt_empirical_details
;
Empirical correction (ABSPACK) includes:
- Absorption correction using spherical harmonics
- Frame scaling
;
_oxdiff_exptl_absorpt_empirical_full_max 4.119
_oxdiff_exptl_absorpt_empirical_full_min 0.358

loop_
_space_group_symop_operation_xyz
'x, y, z'
'-x, y+1/2, -z+1/2'
'-x, -y, -z'
'x, -y-1/2, z-1/2'

loop_
_atom_site_label
_atom_site_type_symbol
_atom_site_fract_x
_atom_site_fract_y
_atom_site_fract_z
_atom_site_U_iso_or_equiv
_atom_site_adp_type
_atom_site_occupancy
_atom_site_site_symmetry_order
_atom_site_calc_flag
_atom_site_refinement_flags_posn
_atom_site_refinement_flags_adp
_atom_site_refinement_flags_occupancy
_atom_site_disorder_assembly
_atom_site_disorder_group
Zn1 Zn 0.7563(5) 0.5183(9) 0.7845(5) 0.1186(17) Uani 0.545(10) 1 d D . P A 1
Br4 Br 0.8466(5) 0.7196(10) 0.8387(5) 0.164(3) Uani 0.545(10) 1 d D U P A 1
Br1 Br 0.6496(7) 0.5316(11) 0.8517(8) 0.165(3) Uani 0.545(10) 1 d D U P A 1
Br3 Br 0.8343(2) 0.3044(4) 0.8189(5) 0.198(2) Uani 0.545(10) 1 d D U P A 1
Br2 Br 0.6895(5) 0.5453(12) 0.6419(3) 0.259(3) Uani 0.545(10) 1 d D U P A 1
N1 N 0.8871(13) 0.9191(19) 0.6097(13) 0.205(5) Uani 0.698(14) 1 d D U P B 1
N2 N 0.6179(15) 1.035(2) 0.8163(13) 0.212(6) Uani 0.601(14) 1 d D U P C 1
C5 C 0.9423(17) 0.973(2) 0.6909(14) 0.194(7) Uani 0.698(14) 1 d D U P B 1
H5A H 0.964987 1.063943 0.683904 0.291 Uiso 0.698(14) 1 calc R U P B 1
H5B H 0.988240 0.907159 0.713484 0.291 Uiso 0.698(14) 1 calc R U P B 1
H5C H 0.909313 0.981304 0.727696 0.291 Uiso 0.698(14) 1 calc R U P B 1
C13 C 0.7103(17) 1.000(4) 0.855(2) 0.264(13) Uani 0.601(14) 1 d D U P C 1
H13A H 0.719339 0.964873 0.909773 0.396 Uiso 0.601(14) 1 calc R U P C 1
H13B H 0.726812 0.929541 0.823010 0.396 Uiso 0.601(14) 1 calc R U P C 1
H13C H 0.743741 1.084662 0.857755 0.396 Uiso 0.601(14) 1 calc R U P C 1
C12 C 0.5636(19) 0.909(2) 0.8207(16) 0.227(9) Uani 0.601(14) 1 d D U P C 1
H12A H 0.591804 0.821369 0.814428 0.272 Uiso 0.601(14) 1 calc R U P C 1
H12B H 0.509206 0.913931 0.777548 0.272 Uiso 0.601(14) 1 calc R U P C 1
C2 C 0.8113(14) 1.139(2) 0.5708(15) 0.239(7) Uani 0.698(14) 1 d D U P B 1
H2A H 0.763150 1.169884 0.525024 0.286 Uiso 0.698(14) 1 calc R U P B 1
H2B H 0.815869 1.200987 0.617244 0.286 Uiso 0.698(14) 1 calc R U P B 1
C1 C 0.7991(14) 0.988(2) 0.5927(19) 0.223(6) Uani 0.698(14) 1 d D U P B 1
H1A H 0.757064 0.940816 0.547663 0.267 Uiso 0.698(14) 1 calc R U P B 1
H1B H 0.780790 0.984122 0.641080 0.267 Uiso 0.698(14) 1 calc R U P B 1
C7 C 0.9498(13) 0.681(2) 0.6258(15) 0.248(9) Uani 0.698(14) 1 d D U P B 1
H7A H 0.964677 0.674728 0.685108 0.297 Uiso 0.698(14) 1 calc R U P B 1
H7B H 0.998029 0.719964 0.612503 0.297 Uiso 0.698(14) 1 calc R U P B 1
C9 C 0.599(2) 1.145(3) 0.8716(18) 0.258(9) Uani 0.601(14) 1 d D U P C 1
H9A H 0.560537 1.216065 0.838744 0.309 Uiso 0.601(14) 1 calc R U P C 1
H9B H 0.650854 1.191742 0.903233 0.309 Uiso 0.601(14) 1 calc R U P C 1
C14 C 0.5899(17) 1.090(3) 0.7344(15) 0.268(11) Uani 0.601(14) 1 d D U P C 1
H14A H 0.624640 1.172832 0.732969 0.321 Uiso 0.601(14) 1 calc R U P C 1
H14B H 0.531991 1.124086 0.723337 0.321 Uiso 0.601(14) 1 calc R U P C 1
C4 C 0.9262(13) 0.989(2) 0.5515(14) 0.209(6) Uani 0.698(14) 1 d D U P B 1
H4A H 0.907489 0.943926 0.497794 0.251 Uiso 0.698(14) 1 calc R U P B 1
H4B H 0.987805 0.986879 0.572707 0.251 Uiso 0.698(14) 1 calc R U P B 1
C15 C 0.591(3) 0.995(3) 0.6653(16) 0.317(16) Uani 0.601(14) 1 d D U P C 1
H15A H 0.547410 0.923118 0.657440 0.380 Uiso 0.601(14) 1 calc R U P C 1
H15B H 0.645786 0.947208 0.679098 0.380 Uiso 0.601(14) 1 calc R U P C 1
C3 C 0.8905(15) 1.145(2) 0.5482(15) 0.239(8) Uani 0.698(14) 1 d D U P B 1
H3A H 0.932062 1.205786 0.586305 0.286 Uiso 0.698(14) 1 calc R U P B 1
H3B H 0.878665 1.184167 0.493296 0.286 Uiso 0.698(14) 1 calc R U P B 1
C6 C 0.8735(13) 0.7760(19) 0.5923(13) 0.223(6) Uani 0.698(14) 1 d D U P B 1
H6A H 0.852437 0.764476 0.533123 0.267 Uiso 0.698(14) 1 calc R U P B 1
H6B H 0.829170 0.743663 0.613903 0.267 Uiso 0.698(14) 1 calc R U P B 1
C8 C 0.928(2) 0.533(2) 0.588(2) 0.272(13) Uani 0.698(14) 1 d D U P B 1
H8A H 0.867964 0.523664 0.563783 0.408 Uiso 0.698(14) 1 calc R U P B 1
H8B H 0.949024 0.461987 0.629628 0.408 Uiso 0.698(14) 1 calc R U P B 1
H8C H 0.955122 0.520074 0.546019 0.408 Uiso 0.698(14) 1 calc R U P B 1
C11 C 0.551(3) 0.915(3) 0.908(2) 0.291(14) Uani 0.601(14) 1 d D U P C 1
H11A H 0.495495 0.878110 0.905415 0.350 Uiso 0.601(14) 1 calc R U P C 1
H11B H 0.594561 0.861187 0.947722 0.350 Uiso 0.601(14) 1 calc R U P C 1
C10 C 0.558(3) 1.074(3) 0.929(2) 0.300(13) Uani 0.601(14) 1 d D U P C 1
H10A H 0.501775 1.114027 0.921637 0.360 Uiso 0.601(14) 1 calc R U P C 1
H10B H 0.592394 1.088171 0.985902 0.360 Uiso 0.601(14) 1 calc R U P C 1
C16 C 0.576(4) 1.079(5) 0.5854(17) 0.40(3) Uani 0.601(14) 1 d D U P C 1
H16A H 0.577413 1.014997 0.542115 0.603 Uiso 0.601(14) 1 calc R U P C 1
H16B H 0.521828 1.124955 0.571204 0.603 Uiso 0.601(14) 1 calc R U P C 1
H16C H 0.620086 1.149016 0.592836 0.603 Uiso 0.601(14) 1 calc R U P C 1
Br4A Br 0.8697(5) 0.7142(10) 0.8375(5) 0.1302(14) Uani 0.455(10) 1 d D U P A 2
Br2A Br 0.6647(3) 0.6466(8) 0.6494(3) 0.183(2) Uani 0.455(10) 1 d D U P A 2
Br1A Br 0.6647(9) 0.5188(15) 0.8659(9) 0.167(3) Uani 0.455(10) 1 d D U P A 2
Br3A Br 0.8130(5) 0.3337(7) 0.7607(8) 0.253(3) Uani 0.455(10) 1 d D U P A 2
N2A N 0.6114(19) 1.013(3) 0.8398(19) 0.233(9) Uani 0.399(14) 1 d D U P C 2
C13A C 0.568(4) 0.889(4) 0.872(3) 0.34(3) Uani 0.399(14) 1 d D U P C 2
H13D H 0.564048 0.913923 0.924869 0.512 Uiso 0.399(14) 1 calc R U P C 2
H13E H 0.512629 0.872484 0.834245 0.512 Uiso 0.399(14) 1 calc R U P C 2
H13F H 0.602160 0.804676 0.876982 0.512 Uiso 0.399(14) 1 calc R U P C 2
C12A C 0.559(2) 1.146(4) 0.840(2) 0.259(13) Uani 0.399(14) 1 d D U P C 2
H12C H 0.573615 1.223238 0.809464 0.311 Uiso 0.399(14) 1 calc R U P C 2
H12D H 0.498279 1.127251 0.817741 0.311 Uiso 0.399(14) 1 calc R U P C 2
C9A C 0.699(2) 1.033(5) 0.908(2) 0.268(13) Uani 0.399(14) 1 d D U P C 2
H9C H 0.739170 1.079710 0.885982 0.322 Uiso 0.399(14) 1 calc R U P C 2
H9D H 0.721734 0.942881 0.931546 0.322 Uiso 0.399(14) 1 calc R U P C 2
C15A C 0.650(3) 1.066(6) 0.711(3) 0.292(17) Uani 0.399(14) 1 d D U P C 2
H15C H 0.694632 1.018353 0.695269 0.350 Uiso 0.399(14) 1 calc R U P C 2
H15D H 0.677519 1.142534 0.748437 0.350 Uiso 0.399(14) 1 calc R U P C 2
C11A C 0.585(3) 1.179(6) 0.931(3) 0.296(17) Uani 0.399(14) 1 d D U P C 2
H11C H 0.547276 1.130859 0.955997 0.356 Uiso 0.399(14) 1 calc R U P C 2
H11D H 0.580722 1.280675 0.939594 0.356 Uiso 0.399(14) 1 calc R U P C 2
C10A C 0.677(3) 1.130(5) 0.973(2) 0.296(16) Uani 0.399(14) 1 d D U P C 2
H10C H 0.681777 1.076158 1.022402 0.356 Uiso 0.399(14) 1 calc R U P C 2
H10D H 0.715469 1.210311 0.986966 0.356 Uiso 0.399(14) 1 calc R U P C 2
C14A C 0.616(3) 0.966(4) 0.757(2) 0.275(11) Uani 0.399(14) 1 d D U P C 2
H14C H 0.649814 0.879689 0.764608 0.329 Uiso 0.399(14) 1 calc R U P C 2
H14D H 0.558754 0.940828 0.722467 0.329 Uiso 0.399(14) 1 calc R U P C 2
C16A C 0.589(4) 1.132(5) 0.636(3) 0.34(3) Uani 0.399(14) 1 d D U P C 2
H16D H 0.619232 1.195892 0.611173 0.504 Uiso 0.399(14) 1 calc R U P C 2
H16E H 0.563208 1.058138 0.597122 0.504 Uiso 0.399(14) 1 calc R U P C 2
H16F H 0.546035 1.182756 0.650478 0.504 Uiso 0.399(14) 1 calc R U P C 2
Zn1A Zn 0.7518(6) 0.5571(10) 0.7788(6) 0.122(2) Uani 0.455(10) 1 d D . P A 2
N1A N 0.8925(15) 0.918(2) 0.6066(17) 0.142(9) Uani 0.302(14) 1 d D U P B 2
C5A C 0.7989(14) 0.889(4) 0.583(3) 0.154(11) Uani 0.302(14) 1 d D U P B 2
H5D H 0.768968 0.977089 0.580766 0.231 Uiso 0.302(14) 1 calc R U P B 2
H5E H 0.787777 0.827999 0.623521 0.231 Uiso 0.302(14) 1 calc R U P B 2
H5F H 0.780119 0.843543 0.530469 0.231 Uiso 0.302(14) 1 calc R U P B 2
C1A C 0.892(3) 1.062(3) 0.5672(19) 0.186(11) Uani 0.302(14) 1 d D U P B 2
H1C H 0.942638 1.075458 0.550928 0.223 Uiso 0.302(14) 1 calc R U P B 2
H1D H 0.842003 1.074454 0.519713 0.223 Uiso 0.302(14) 1 calc R U P B 2
C4A C 0.926(4) 0.924(3) 0.7005(16) 0.190(12) Uani 0.302(14) 1 d D U P B 2
H4C H 0.892319 0.865456 0.724909 0.228 Uiso 0.302(14) 1 calc R U P B 2
H4D H 0.985048 0.894836 0.721286 0.228 Uiso 0.302(14) 1 calc R U P B 2
C6A C 0.9419(17) 0.811(3) 0.576(2) 0.175(11) Uani 0.302(14) 1 d D U P B 2
H6C H 0.940748 0.839342 0.520944 0.210 Uiso 0.302(14) 1 calc R U P B 2
H6D H 1.000743 0.814440 0.610715 0.210 Uiso 0.302(14) 1 calc R U P B 2
C2A C 0.891(3) 1.160(3) 0.635(2) 0.214(12) Uani 0.302(14) 1 d D U P B 2
H2C H 0.835069 1.200548 0.624478 0.257 Uiso 0.302(14) 1 calc R U P B 2
H2D H 0.931189 1.237388 0.638785 0.257 Uiso 0.302(14) 1 calc R U P B 2
C3A C 0.916(4) 1.079(4) 0.7167(19) 0.219(13) Uani 0.302(14) 1 d D U P B 2
H3C H 0.969503 1.115549 0.753320 0.262 Uiso 0.302(14) 1 calc R U P B 2
H3D H 0.872846 1.090746 0.743001 0.262 Uiso 0.302(14) 1 calc R U P B 2
C7A C 0.912(2) 0.664(3) 0.572(3) 0.197(12) Uani 0.302(14) 1 d D U P B 2
H7C H 0.866139 0.649793 0.521005 0.237 Uiso 0.302(14) 1 calc R U P B 2
H7D H 0.887815 0.649197 0.616669 0.237 Uiso 0.302(14) 1 calc R U P B 2
C8A C 0.979(3) 0.553(4) 0.579(5) 0.23(2) Uani 0.302(14) 1 d D U P B 2
H8D H 0.953766 0.473222 0.544703 0.351 Uiso 0.302(14) 1 calc R U P B 2
H8E H 1.001423 0.522084 0.634919 0.351 Uiso 0.302(14) 1 calc R U P B 2
H8F H 1.023231 0.592483 0.561191 0.351 Uiso 0.302(14) 1 calc R U P B 2

loop_
_atom_site_aniso_label
_atom_site_aniso_U_11
_atom_site_aniso_U_22
_atom_site_aniso_U_33
_atom_site_aniso_U_23
_atom_site_aniso_U_13
_atom_site_aniso_U_12
Zn1 0.101(2) 0.115(4) 0.132(2) -0.008(2) 0.0238(15) -0.014(2)
Br4 0.120(4) 0.190(3) 0.177(3) -0.028(2) 0.042(2) -0.063(3)
Br1 0.117(3) 0.155(3) 0.233(7) 0.020(3) 0.068(3) 0.0142(18)
Br3 0.125(2) 0.150(2) 0.313(6) -0.018(3) 0.060(2) 0.0163(14)
Br2 0.237(4) 0.337(8) 0.147(2) -0.004(3) -0.020(2) -0.074(5)
N1 0.208(8) 0.230(8) 0.183(7) 0.007(6) 0.071(6) -0.025(6)
N2 0.193(8) 0.193(9) 0.246(10) 0.002(7) 0.063(7) -0.011(7)
C5 0.203(15) 0.182(14) 0.183(12) -0.019(10) 0.044(11) -0.024(12)
C13 0.207(15) 0.27(2) 0.30(3) -0.03(2) 0.06(2) 0.042(19)
C12 0.212(16) 0.193(15) 0.278(19) 0.032(15) 0.082(15) -0.010(14)
C2 0.253(14) 0.230(12) 0.211(13) -0.009(11) 0.042(11) 0.010(13)
C1 0.216(11) 0.249(11) 0.199(10) 0.005(10) 0.061(9) -0.015(10)
C7 0.238(15) 0.254(17) 0.213(15) 0.034(14) 0.018(13) -0.032(12)
C9 0.232(17) 0.233(16) 0.292(18) -0.032(13) 0.059(14) 0.006(15)
C14 0.215(16) 0.28(2) 0.31(2) 0.018(17) 0.085(16) -0.005(17)
C4 0.221(10) 0.235(11) 0.183(9) 0.021(9) 0.082(8) -0.035(9)
C15 0.29(3) 0.32(3) 0.31(3) -0.01(2) 0.06(3) -0.02(2)
C3 0.269(14) 0.229(13) 0.204(12) 0.017(12) 0.055(11) -0.026(14)
C6 0.231(11) 0.230(9) 0.208(10) 0.008(9) 0.072(9) -0.028(9)
C8 0.29(3) 0.25(2) 0.28(3) -0.02(2) 0.09(2) 0.00(2)
C11 0.29(2) 0.27(2) 0.30(2) -0.04(2) 0.06(2) -0.03(2)
C10 0.31(2) 0.27(2) 0.30(2) 0.01(2) 0.063(19) -0.02(2)
C16 0.46(5) 0.51(6) 0.23(3) -0.04(3) 0.08(4) -0.02(5)
Br4A 0.095(3) 0.153(2) 0.137(2) 0.0047(16) 0.0288(19) -0.035(2)
Br2A 0.148(2) 0.232(5) 0.141(2) 0.008(2) 0.0066(16) -0.032(2)
Br1A 0.138(6) 0.196(6) 0.190(4) 0.037(3) 0.083(5) -0.002(4)
Br3A 0.235(5) 0.174(3) 0.362(8) -0.047(4) 0.113(5) 0.043(3)
N2A 0.187(14) 0.196(15) 0.305(16) -0.008(14) 0.062(14) 0.016(13)
C13A 0.40(6) 0.40(6) 0.29(5) 0.05(5) 0.21(5) -0.04(5)
C12A 0.24(2) 0.198(18) 0.30(2) -0.026(18) 0.031(19) -0.012(18)
C9A 0.244(19) 0.239(19) 0.29(2) -0.010(18) 0.042(19) 0.016(18)
C15A 0.27(3) 0.25(3) 0.33(3) -0.01(2) 0.07(2) -0.05(2)
C11A 0.30(3) 0.30(3) 0.30(3) 0.01(3) 0.11(2) -0.02(2)
C10A 0.29(3) 0.31(3) 0.28(3) 0.04(2) 0.09(2) -0.01(2)
C14A 0.249(18) 0.251(19) 0.303(19) 0.019(17) 0.058(17) -0.002(17)
C16A 0.32(5) 0.28(4) 0.32(5) -0.10(3) -0.03(4) -0.05(4)
Zn1A 0.105(3) 0.104(4) 0.156(3) -0.003(2) 0.040(2) -0.017(2)
N1A 0.132(11) 0.165(11) 0.139(11) 0.005(8) 0.056(8) -0.013(8)
C5A 0.122(19) 0.13(2) 0.20(2) -0.041(19) 0.042(17) -0.004(16)
C1A 0.180(17) 0.194(18) 0.182(17) 0.008(15) 0.056(15) -0.022(16)
C4A 0.171(18) 0.207(19) 0.169(18) -0.007(16) 0.023(16) -0.021(17)
C6A 0.150(17) 0.188(18) 0.175(17) -0.022(15) 0.033(14) 0.012(15)
C2A 0.20(2) 0.21(2) 0.211(19) 0.004(17) 0.048(18) -0.013(17)
C3A 0.191(19) 0.23(2) 0.21(2) 0.004(18) 0.038(17) -0.008(18)
C7A 0.17(2) 0.20(2) 0.21(2) -0.01(2) 0.038(17) 0.032(18)
C8A 0.23(2) 0.23(3) 0.24(2) -0.026(17) 0.074(17) 0.018(17)

loop_
_atom_type_symbol
_atom_type_description
_atom_type_scat_dispersion_real
_atom_type_scat_dispersion_imag
_atom_type_scat_source
C C 0.0181 0.0091 'International Tables Vol C Tables 4.2.6.8 and 6.1.1.4'
H H 0.0000 0.0000 'International Tables Vol C Tables 4.2.6.8 and 6.1.1.4'
Br Br -0.6763 1.2805 'International Tables Vol C Tables 4.2.6.8 and 6.1.1.4'
N N 0.0311 0.0180 'International Tables Vol C Tables 4.2.6.8 and 6.1.1.4'
Zn Zn -1.5491 0.6778 'International Tables Vol C Tables 4.2.6.8 and 6.1.1.4'

loop_
_geom_angle_atom_site_label_1
_geom_angle_atom_site_label_2
_geom_angle_atom_site_label_3
_geom_angle
_geom_angle_site_symmetry_1
_geom_angle_site_symmetry_3
_geom_angle_publ_flag
Br1 Zn1 Br4 103.6(5) . . ?
Br3 Zn1 Br4 110.4(4) . . ?
Br3 Zn1 Br1 110.6(4) . . ?
Br2 Zn1 Br4 110.3(4) . . ?
Br2 Zn1 Br1 108.5(5) . . ?
Br2 Zn1 Br3 113.0(4) . . ?
C5 N1 C1 107(2) . . ?
C5 N1 C4 102.0(17) . . ?
C4 N1 C1 105.8(17) . . ?
C6 N1 C5 122.7(18) . . ?
C6 N1 C1 106.9(15) . . ?
C6 N1 C4 110.9(17) . . ?
C13 N2 C12 110(2) . . ?
C9 N2 C13 105(2) . . ?
C9 N2 C12 105.2(15) . . ?
C14 N2 C13 119.0(18) . . ?
C14 N2 C12 108.7(18) . . ?
C14 N2 C9 107.7(18) . . ?
N1 C5 H5A 109.5 . . ?
N1 C5 H5B 109.5 . . ?
N1 C5 H5C 109.5 . . ?
H5A C5 H5B 109.5 . . ?
H5A C5 H5C 109.5 . . ?
H5B C5 H5C 109.5 . . ?
N2 C13 H13A 109.5 . . ?
N2 C13 H13B 109.5 . . ?
N2 C13 H13C 109.5 . . ?
H13A C13 H13B 109.5 . . ?
H13A C13 H13C 109.5 . . ?
H13B C13 H13C 109.5 . . ?
N2 C12 H12A 110.5 . . ?
N2 C12 H12B 110.5 . . ?
N2 C12 C11 106.2(14) . . ?
H12A C12 H12B 108.7 . . ?
C11 C12 H12A 110.5 . . ?
C11 C12 H12B 110.5 . . ?
H2A C2 H2B 108.5 . . ?
C1 C2 H2A 110.2 . . ?
C1 C2 H2B 110.2 . . ?
C3 C2 H2A 110.2 . . ?
C3 C2 H2B 110.2 . . ?
C3 C2 C1 107.7(17) . . ?
N1 C1 H1A 110.8 . . ?
N1 C1 H1B 110.8 . . ?
C2 C1 N1 104.7(18) . . ?
C2 C1 H1A 110.8 . . ?
C2 C1 H1B 110.8 . . ?
H1A C1 H1B 108.9 . . ?
H7A C7 H7B 108.3 . . ?
C6 C7 H7A 109.9 . . ?
C6 C7 H7B 109.9 . . ?
C6 C7 C8 109.0(13) . . ?
C8 C7 H7A 109.9 . . ?
C8 C7 H7B 109.9 . . ?
N2 C9 H9A 109.7 . . ?
N2 C9 H9B 109.7 . . ?
N2 C9 C10 109.8(15) . . ?
H9A C9 H9B 108.2 . . ?
C10 C9 H9A 109.7 . . ?
C10 C9 H9B 109.7 . . ?
N2 C14 H14A 107.6 . . ?
N2 C14 H14B 107.6 . . ?
N2 C14 C15 118.7(18) . . ?
H14A C14 H14B 107.1 . . ?
C15 C14 H14A 107.6 . . ?
C15 C14 H14B 107.6 . . ?
N1 C4 H4A 111.5 . . ?
N1 C4 H4B 111.5 . . ?
N1 C4 C3 101.3(12) . . ?
H4A C4 H4B 109.3 . . ?
C3 C4 H4A 111.5 . . ?
C3 C4 H4B 111.5 . . ?
C14 C15 H15A 109.4 . . ?
C14 C15 H15B 109.4 . . ?
C14 C15 C16 111.2(19) . . ?
H15A C15 H15B 108.0 . . ?
C16 C15 H15A 109.4 . . ?
C16 C15 H15B 109.4 . . ?
C2 C3 C4 107.8(13) . . ?
C2 C3 H3A 110.2 . . ?
C2 C3 H3B 110.2 . . ?
C4 C3 H3A 110.2 . . ?
C4 C3 H3B 110.2 . . ?
H3A C3 H3B 108.5 . . ?
N1 C6 C7 115.9(18) . . ?
N1 C6 H6A 108.3 . . ?
N1 C6 H6B 108.3 . . ?
C7 C6 H6A 108.3 . . ?
C7 C6 H6B 108.3 . . ?
H6A C6 H6B 107.4 . . ?
C7 C8 H8A 109.5 . . ?
C7 C8 H8B 109.5 . . ?
C7 C8 H8C 109.5 . . ?
H8A C8 H8B 109.5 . . ?
H8A C8 H8C 109.5 . . ?
H8B C8 H8C 109.5 . . ?
C12 C11 H11A 111.0 . . ?
C12 C11 H11B 111.0 . . ?
H11A C11 H11B 109.0 . . ?
C10 C11 C12 104.0(12) . . ?
C10 C11 H11A 111.0 . . ?
C10 C11 H11B 111.0 . . ?
C9 C10 C11 106.5(14) . . ?
C9 C10 H10A 110.4 . . ?
C9 C10 H10B 110.4 . . ?
C11 C10 H10A 110.4 . . ?
C11 C10 H10B 110.4 . . ?
H10A C10 H10B 108.6 . . ?
C15 C16 H16A 109.5 . . ?
C15 C16 H16B 109.5 . . ?
C15 C16 H16C 109.5 . . ?
H16A C16 H16B 109.5 . . ?
H16A C16 H16C 109.5 . . ?
H16B C16 H16C 109.5 . . ?
C12A N2A C13A 106.7(16) . . ?
C12A N2A C9A 107.1(13) . . ?
C9A N2A C13A 104.2(15) . . ?
C14A N2A C13A 106.0(16) . . ?
C14A N2A C12A 116.2(16) . . ?
C14A N2A C9A 115.6(17) . . ?
N2A C13A H13D 109.5 . . ?
N2A C13A H13E 109.5 . . ?
N2A C13A H13F 109.5 . . ?
H13D C13A H13E 109.5 . . ?
H13D C13A H13F 109.5 . . ?
H13E C13A H13F 109.5 . . ?
N2A C12A H12C 111.5 . . ?
N2A C12A H12D 111.5 . . ?
H12C C12A H12D 109.4 . . ?
C11A C12A N2A 101.1(18) . . ?
C11A C12A H12C 111.5 . . ?
C11A C12A H12D 111.5 . . ?
N2A C9A H9C 111.0 . . ?
N2A C9A H9D 111.0 . . ?
N2A C9A C10A 103.9(12) . . ?
H9C C9A H9D 109.0 . . ?
C10A C9A H9C 111.0 . . ?
C10A C9A H9D 111.0 . . ?
H15C C15A H15D 107.3 . . ?
C14A C15A H15C 108.0 . . ?
C14A C15A H15D 108.0 . . ?
C14A C15A C16A 117(2) . . ?
C16A C15A H15C 108.0 . . ?
C16A C15A H15D 108.0 . . ?
C12A C11A H11C 109.8 . . ?
C12A C11A H11D 109.8 . . ?
C12A C11A C10A 109.4(14) . . ?
H11C C11A H11D 108.2 . . ?
C10A C11A H11C 109.8 . . ?
C10A C11A H11D 109.8 . . ?
C9A C10A H10C 110.7 . . ?
C9A C10A H10D 110.7 . . ?
C11A C10A C9A 105.2(12) . . ?
C11A C10A H10C 110.7 . . ?
C11A C10A H10D 110.7 . . ?
H10C C10A H10D 108.8 . . ?
N2A C14A H14C 108.0 . . ?
N2A C14A H14D 108.0 . . ?
C15A C14A N2A 117(2) . . ?
C15A C14A H14C 108.0 . . ?
C15A C14A H14D 108.0 . . ?
H14C C14A H14D 107.3 . . ?
C15A C16A H16D 109.5 . . ?
C15A C16A H16E 109.5 . . ?
C15A C16A H16F 109.5 . . ?
H16D C16A H16E 109.5 . . ?
H16D C16A H16F 109.5 . . ?
H16E C16A H16F 109.5 . . ?
Br4A Zn1A Br1A 113.5(6) . . ?
Br2A Zn1A Br4A 110.2(4) . . ?
Br2A Zn1A Br1A 109.0(6) . . ?
Br2A Zn1A Br3A 110.2(5) . . ?
Br3A Zn1A Br4A 105.8(5) . . ?
Br3A Zn1A Br1A 108.1(5) . . ?
C5A N1A C1A 101(3) . . ?
C5A N1A C4A 107(3) . . ?
C1A N1A C4A 112.5(16) . . ?
C6A N1A C5A 114.9(16) . . ?
C6A N1A C1A 111.5(17) . . ?
C6A N1A C4A 110.1(16) . . ?
N1A C5A H5D 109.5 . . ?
N1A C5A H5E 109.5 . . ?
N1A C5A H5F 109.5 . . ?
H5D C5A H5E 109.5 . . ?
H5D C5A H5F 109.5 . . ?
H5E C5A H5F 109.5 . . ?
N1A C1A H1C 111.4 . . ?
N1A C1A H1D 111.4 . . ?
H1C C1A H1D 109.3 . . ?
C2A C1A N1A 101.8(15) . . ?
C2A C1A H1C 111.4 . . ?
C2A C1A H1D 111.4 . . ?
N1A C4A H4C 111.3 . . ?
N1A C4A H4D 111.3 . . ?
H4C C4A H4D 109.2 . . ?
C3A C4A N1A 102.2(14) . . ?
C3A C4A H4C 111.3 . . ?
C3A C4A H4D 111.3 . . ?
N1A C6A H6C 108.4 . . ?
N1A C6A H6D 108.4 . . ?
H6C C6A H6D 107.5 . . ?
C7A C6A N1A 115.3(18) . . ?
C7A C6A H6C 108.4 . . ?
C7A C6A H6D 108.4 . . ?
C1A C2A H2C 109.7 . . ?
C1A C2A H2D 109.7 . . ?
C1A C2A C3A 109.7(13) . . ?
H2C C2A H2D 108.2 . . ?
C3A C2A H2C 109.7 . . ?
C3A C2A H2D 109.7 . . ?
C4A C3A C2A 109.3(13) . . ?
C4A C3A H3C 109.8 . . ?
C4A C3A H3D 109.8 . . ?
C2A C3A H3C 109.8 . . ?
C2A C3A H3D 109.8 . . ?
H3C C3A H3D 108.3 . . ?
C6A C7A H7C 108.6 . . ?
C6A C7A H7D 108.6 . . ?
C6A C7A C8A 115(2) . . ?
H7C C7A H7D 107.6 . . ?
C8A C7A H7C 108.6 . . ?
C8A C7A H7D 108.6 . . ?
C7A C8A H8D 109.5 . . ?
C7A C8A H8E 109.5 . . ?
C7A C8A H8F 109.5 . . ?
H8D C8A H8E 109.5 . . ?
H8D C8A H8F 109.5 . . ?
H8E C8A H8F 109.5 . . ?

loop_
_geom_bond_atom_site_label_1
_geom_bond_atom_site_label_2
_geom_bond_distance
_geom_bond_site_symmetry_2
_geom_bond_publ_flag
Zn1 Br4 2.411(8) . ?
Zn1 Br1 2.401(9) . ?
Zn1 Br3 2.363(8) . ?
Zn1 Br2 2.359(7) . ?
N1 C5 1.493(17) . ?
N1 C1 1.538(17) . ?
N1 C4 1.501(16) . ?
N1 C6 1.382(16) . ?
N2 C13 1.500(18) . ?
N2 C12 1.506(18) . ?
N2 C9 1.499(17) . ?
N2 C14 1.431(16) . ?
C5 H5A 0.9600 . ?
C5 H5B 0.9600 . ?
C5 H5C 0.9600 . ?
C13 H13A 0.9600 . ?
C13 H13B 0.9600 . ?
C13 H13C 0.9600 . ?
C12 H12A 0.9700 . ?
C12 H12B 0.9700 . ?
C12 C11 1.574(17) . ?
C2 H2A 0.9700 . ?
C2 H2B 0.9700 . ?
C2 C1 1.498(18) . ?
C2 C3 1.484(17) . ?
C1 H1A 0.9700 . ?
C1 H1B 0.9700 . ?
C7 H7A 0.9700 . ?
C7 H7B 0.9700 . ?
C7 C6 1.506(8) . ?
C7 C8 1.531(8) . ?
C9 H9A 0.9700 . ?
C9 H9B 0.9700 . ?
C9 C10 1.518(19) . ?
C14 H14A 0.9700 . ?
C14 H14B 0.9700 . ?
C14 C15 1.492(18) . ?
C4 H4A 0.9700 . ?
C4 H4B 0.9700 . ?
C4 C3 1.582(16) . ?
C15 H15A 0.9700 . ?
C15 H15B 0.9700 . ?
C15 C16 1.532(19) . ?
C3 H3A 0.9700 . ?
C3 H3B 0.9700 . ?
C6 H6A 0.9700 . ?
C6 H6B 0.9700 . ?
C8 H8A 0.9600 . ?
C8 H8B 0.9600 . ?
C8 H8C 0.9600 . ?
C11 H11A 0.9700 . ?
C11 H11B 0.9700 . ?
C11 C10 1.536(18) . ?
C10 H10A 0.9700 . ?
C10 H10B 0.9700 . ?
C16 H16A 0.9600 . ?
C16 H16B 0.9600 . ?
C16 H16C 0.9600 . ?
Br4A Zn1A 2.402(9) . ?
Br2A Zn1A 2.387(9) . ?
Br1A Zn1A 2.410(10) . ?
Br3A Zn1A 2.397(9) . ?
N2A C13A 1.557(18) . ?
N2A C12A 1.526(18) . ?
N2A C9A 1.555(17) . ?
N2A C14A 1.52(2) . ?
C13A H13D 0.9600 . ?
C13A H13E 0.9600 . ?
C13A H13F 0.9600 . ?
C12A H12C 0.9700 . ?
C12A H12D 0.9700 . ?
C12A C11A 1.521(19) . ?
C9A H9C 0.9700 . ?
C9A H9D 0.9700 . ?
C9A C10A 1.561(18) . ?
C15A H15C 0.9700 . ?
C15A H15D 0.9700 . ?
C15A C14A 1.452(19) . ?
C15A C16A 1.50(2) . ?
C11A H11C 0.9700 . ?
C11A H11D 0.9700 . ?
C11A C10A 1.539(18) . ?
C10A H10C 0.9700 . ?
C10A H10D 0.9700 . ?
C14A H14C 0.9700 . ?
C14A H14D 0.9700 . ?
C16A H16D 0.9600 . ?
C16A H16E 0.9600 . ?
C16A H16F 0.9600 . ?
N1A C5A 1.497(19) . ?
N1A C1A 1.515(18) . ?
N1A C4A 1.530(18) . ?
N1A C6A 1.493(17) . ?
C5A H5D 0.9600 . ?
C5A H5E 0.9600 . ?
C5A H5F 0.9600 . ?
C1A H1C 0.9700 . ?
C1A H1D 0.9700 . ?
C1A C2A 1.494(19) . ?
C4A H4C 0.9700 . ?
C4A H4D 0.9700 . ?
C4A C3A 1.496(19) . ?
C6A H6C 0.9700 . ?
C6A H6D 0.9700 . ?
C6A C7A 1.473(19) . ?
C2A H2C 0.9700 . ?
C2A H2D 0.9700 . ?
C2A C3A 1.531(18) . ?
C3A H3C 0.9700 . ?
C3A H3D 0.9700 . ?
C7A H7C 0.9700 . ?
C7A H7D 0.9700 . ?
C7A C8A 1.50(2) . ?
C8A H8D 0.9600 . ?
C8A H8E 0.9600 . ?
C8A H8F 0.9600 . ?

loop_
_geom_torsion_atom_site_label_1
_geom_torsion_atom_site_label_2
_geom_torsion_atom_site_label_3
_geom_torsion_atom_site_label_4
_geom_torsion
_geom_torsion_site_symmetry_1
_geom_torsion_site_symmetry_2
_geom_torsion_site_symmetry_3
_geom_torsion_site_symmetry_4
_geom_torsion_publ_flag
N1 C4 C3 C2 -24(2) . . . . ?
N2 C12 C11 C10 28(4) . . . . ?
N2 C9 C10 C11 -1(4) . . . . ?
N2 C14 C15 C16 -169(4) . . . . ?
C5 N1 C1 C2 74(2) . . . . ?
C5 N1 C4 C3 -77(2) . . . . ?
C5 N1 C6 C7 -39(3) . . . . ?
C13 N2 C12 C11 85(3) . . . . ?
C13 N2 C9 C10 -98(3) . . . . ?
C13 N2 C14 C15 69(4) . . . . ?
C12 N2 C9 C10 18(4) . . . . ?
C12 N2 C14 C15 -59(4) . . . . ?
C12 C11 C10 C9 -16(4) . . . . ?
C1 N1 C4 C3 35(2) . . . . ?
C1 N1 C6 C7 -164(2) . . . . ?
C1 C2 C3 C4 3(3) . . . . ?
C9 N2 C12 C11 -28(3) . . . . ?
C9 N2 C14 C15 -172(3) . . . . ?
C14 N2 C12 C11 -143(2) . . . . ?
C14 N2 C9 C10 134(3) . . . . ?
C4 N1 C1 C2 -34(3) . . . . ?
C4 N1 C6 C7 81(3) . . . . ?
C3 C2 C1 N1 18(3) . . . . ?
C6 N1 C1 C2 -152.5(19) . . . . ?
C6 N1 C4 C3 150.4(18) . . . . ?
C8 C7 C6 N1 -169(2) . . . . ?
N2A C12A C11A C10A 31(5) . . . . ?
N2A C9A C10A C11A -10(5) . . . . ?
C13A N2A C12A C11A 74(4) . . . . ?
C13A N2A C9A C10A -83(4) . . . . ?
C13A N2A C14A C15A 177(4) . . . . ?
C12A N2A C9A C10A 30(4) . . . . ?
C12A N2A C14A C15A 59(4) . . . . ?
C12A C11A C10A C9A -13(6) . . . . ?
C9A N2A C12A C11A -37(4) . . . . ?
C9A N2A C14A C15A -68(4) . . . . ?
C14A N2A C12A C11A -168(3) . . . . ?
C14A N2A C9A C10A 161(3) . . . . ?
C16A C15A C14A N2A -109(5) . . . . ?
N1A C1A C2A C3A 16(5) . . . . ?
N1A C4A C3A C2A -8(6) . . . . ?
N1A C6A C7A C8A -154(4) . . . . ?
C5A N1A C1A C2A 91(4) . . . . ?
C5A N1A C4A C3A -90(4) . . . . ?
C5A N1A C6A C7A -35(4) . . . . ?
C1A N1A C4A C3A 19(5) . . . . ?
C1A N1A C6A C7A -149(3) . . . . ?
C1A C2A C3A C4A -5(6) . . . . ?
C4A N1A C1A C2A -22(4) . . . . ?
C4A N1A C6A C7A 86(3) . . . . ?
C6A N1A C1A C2A -146(3) . . . . ?
C6A N1A C4A C3A 144(3) . . . . ?
